data_1574064
loop_
_publ_author_name
'Zhang, Ke'
'Qi, Zhikai'
'Zhang, Nan'
'Zhao, Xingxing'
'Fan, Yanli'
'Sun, Long'
'Zhou, Guojun'
'Li, Shi-Li'
'Zhang, Xian-Ming'

_publ_section_title
;
 Efficient energy transfer from organic triplet states to Mn<sup>2+</sup>
 dopants for dynamic tunable multicolor afterglow in 1D hybrid cadmium
 chloride.
;
_journal_issue 14
_journal_name_full 'Chemical science'
_journal_page_first 6104
_journal_page_last 6113
_journal_paper_doi 10.1039/d4sc08718f
_journal_volume 16
_journal_year 2025
_chemical_formula_moiety 'Cd2 Cl5 H2 O, C12 H16 N O'
_chemical_formula_sum 'C12 H18 Cd2 Cl5 N O2'
_chemical_formula_weight 610.32
_space_group_crystal_system monoclinic
_space_group_IT_number 14
_space_group_name_Hall '-P 2ybc'
_space_group_name_H-M_alt 'P 1 21/c 1'
_atom_sites_solution_hydrogens geom
_atom_sites_solution_primary dual
_atom_sites_solution_secondary difmap
_audit_creation_date 2024-06-25
_audit_creation_method
;
Olex2 1.5
(compiled 2024.02.16 svn.r378c4104 for OlexSys, GUI svn.r6928)
;
_audit_update_record
;
2024-12-16 deposited with the CCDC.	2025-03-05 downloaded from the CCDC.
;
_cell_angle_alpha 90.00
_cell_angle_beta 94.566(2)
_cell_angle_gamma 90.00
_cell_formula_units_Z 4
_cell_length_a 7.5573(8)
_cell_length_b 15.3477(16)
_cell_length_c 16.6274(18)
_cell_measurement_reflns_used 9902
_cell_measurement_temperature 293(2)
_cell_measurement_theta_max 28.277
_cell_measurement_theta_min 2.458
_cell_volume 1922.4(4)
_computing_cell_refinement 'SAINT v8.37A (Bruker, 2015)'
_computing_data_reduction 'SAINT v8.37A (Bruker, 2015)'
_computing_molecular_graphics 'Olex2 1.5 (Dolomanov et al., 2009)'
_computing_publication_material 'Olex2 1.5 (Dolomanov et al., 2009)'
_computing_structure_refinement 'SHELXL 97-2 (Sheldrick, 2015)'
_computing_structure_solution 'SHELXS-97 (Sheldrick, 1990)'
_diffrn_ambient_temperature 293(2)
_diffrn_detector 'Bruker APEX2 area detector'
_diffrn_detector_area_resol_mean 7.9
_diffrn_detector_type 'CCD area detector'
_diffrn_measured_fraction_theta_full 0.996
_diffrn_measured_fraction_theta_max 0.996
_diffrn_measurement_device 'three-circle diffractometer'
_diffrn_measurement_device_type 'Bruker APEX2 microsource'
_diffrn_measurement_method '\w and \f scans'
_diffrn_radiation_monochromator 'mirror optics'
_diffrn_radiation_probe x-ray
_diffrn_radiation_type MoK\a
_diffrn_radiation_wavelength 0.71073
_diffrn_reflns_av_R_equivalents 0.0546
_diffrn_reflns_av_unetI/netI 0.0411
_diffrn_reflns_limit_h_max 9
_diffrn_reflns_limit_h_min -9
_diffrn_reflns_limit_k_max 19
_diffrn_reflns_limit_k_min -19
_diffrn_reflns_limit_l_max 20
_diffrn_reflns_limit_l_min -20
_diffrn_reflns_number 19329
_diffrn_reflns_theta_full 26.37
_diffrn_reflns_theta_max 26.37
_diffrn_reflns_theta_min 2.70
_diffrn_source 'microfocus sealed X-ray tube'
_diffrn_source_current 1.0
_diffrn_source_power 0.05
_diffrn_source_type 'Incoatec I\ms'
_diffrn_source_voltage 50.0
_exptl_absorpt_coefficient_mu 2.910
_exptl_absorpt_correction_T_max 0.8682
_exptl_absorpt_correction_T_min 0.7596
_exptl_absorpt_correction_type multi-scan
_exptl_crystal_colour 'clear whiteish white'
_exptl_crystal_colour_lustre clear
_exptl_crystal_colour_modifier whiteish
_exptl_crystal_colour_primary white
_exptl_crystal_density_diffrn 2.109
_exptl_crystal_density_method 'not measured'
_exptl_crystal_description block
_exptl_crystal_F_000 1176
_exptl_crystal_size_max 0.1
_exptl_crystal_size_mid 0.1
_exptl_crystal_size_min 0.05
_refine_diff_density_max 1.685
_refine_diff_density_min -0.882
_refine_diff_density_rms 0.166
_refine_ls_extinction_coef 0.0058(3)
_refine_ls_extinction_expression Fc^*^=kFc[1+0.001xFc^2^\l^3^/sin(2\q)]^-1/4^
_refine_ls_extinction_method SHELXL
_refine_ls_goodness_of_fit_ref 1.191
_refine_ls_hydrogen_treatment mixed
_refine_ls_matrix_type full
_refine_ls_number_parameters 201
_refine_ls_number_reflns 3923
_refine_ls_number_restraints 0
_refine_ls_restrained_S_all 1.191
_refine_ls_R_factor_all 0.0597
_refine_ls_R_factor_gt 0.0474
_refine_ls_shift/su_max 0.001
_refine_ls_shift/su_mean 0.000
_refine_ls_structure_factor_coef Fsqd
_refine_ls_weighting_details 'calc w=1/[\s^2^(Fo^2^)+(0.0273P)^2^+19.5982P] where P=(Fo^2^+2Fc^2^)/3'
_refine_ls_weighting_scheme calc
_refine_ls_wR_factor_gt 0.1323
_refine_ls_wR_factor_ref 0.1386
_reflns_number_gt 3152
_reflns_number_total 3923
_reflns_threshold_expression >2sigma(I)
_cod_data_source_file d4sc08718f2.cif
_cod_data_source_block mo_20230622zkmnbr1_0m
_cod_depositor_comments 'Adding full bibliography for 1574064.cif.'
_cod_database_code 1574064
_olex2_refinement_description
;
1. Fixed Uiso
 At 1.2 times of:
  All C(H) groups, All C(H,H) groups, All N(H) groups
 At 1.5 times of:
  All O(H,H) groups
2.a Rotating group:
 O1(H1A,H1B)
2.b Ternary CH refined with riding coordinates:
 N1(H1)
2.c Secondary CH2 refined with riding coordinates:
 C4(H4A,H4B), C3(H3A,H3B), C2(H2A,H2B), C6(H6A,H6B), C5(H5A,H5B)
2.d Aromatic/amide H refined with riding coordinates:
 C8(H8), C12(H12), C9(H9), C10(H10), C11(H11)
;
_olex2_submission_special_instructions 'No special instructions were received'

loop_
_space_group_symop_id
_space_group_symop_operation_xyz
1 'x, y, z'
2 '-x, y+1/2, -z+1/2'
3 '-x, -y, -z'
4 'x, -y-1/2, z-1/2'

loop_
_atom_site_label
_atom_site_type_symbol
_atom_site_fract_x
_atom_site_fract_y
_atom_site_fract_z
_atom_site_U_iso_or_equiv
_atom_site_adp_type
_atom_site_occupancy
_atom_site_symmetry_multiplicity
_atom_site_calc_flag
_atom_site_refinement_flags
_atom_site_disorder_assembly
_atom_site_disorder_group
Cd2 Cd 0.38680(6) 0.55990(3) 0.59375(3) 0.02592(19) Uani 1 1 d . . .
Cd1 Cd 0.89105(6) 0.56275(4) 0.58762(3) 0.0273(2) Uani 1 1 d . . .
Cl1 Cl 0.8607(2) 0.56397(11) 0.42906(10) 0.0240(4) Uani 1 1 d . . .
Cl4 Cl 0.6377(2) 0.44247(11) 0.57320(10) 0.0244(4) Uani 1 1 d . . .
Cl5 Cl 0.3842(3) 0.53853(13) 0.74564(11) 0.0353(4) Uani 1 1 d . . .
Cl2 Cl 1.1393(2) 0.67533(12) 0.59005(13) 0.0341(4) Uani 1 1 d . . .
Cl3 Cl 0.6415(2) 0.67099(12) 0.60619(13) 0.0365(5) Uani 1 1 d . . .
O1 O 0.9577(8) 0.5305(4) 0.7233(3) 0.0417(14) Uani 1 1 d . . .
H1A H 0.9299 0.4775 0.7324 0.063 Uiso 1 1 d R . .
H1B H 1.0702 0.5322 0.7346 0.063 Uiso 1 1 d R . .
N1 N 0.4249(9) 0.2136(4) 0.6768(4) 0.0377(16) Uani 1 1 d . . .
H1 H 0.4624 0.1703 0.7115 0.045 Uiso 1 1 calc R . .
O2 O 0.8899(10) 0.3495(5) 0.7315(5) 0.080(3) Uani 1 1 d . . .
C7 C 0.2317(11) 0.1232(6) 0.5778(5) 0.041(2) Uani 1 1 d . . .
C1 C 0.7547(14) 0.3080(6) 0.7177(6) 0.057(3) Uani 1 1 d . . .
C4 C 0.4188(12) 0.2964(6) 0.7242(6) 0.046(2) Uani 1 1 d . . .
H4A H 0.3316 0.2911 0.7637 0.055 Uiso 1 1 calc R . .
H4B H 0.3832 0.3441 0.6882 0.055 Uiso 1 1 calc R . .
C8 C 0.2611(13) 0.0375(6) 0.5950(6) 0.049(2) Uani 1 1 d . . .
H8 H 0.2854 0.0203 0.6484 0.059 Uiso 1 1 calc R . .
C3 C 0.5556(11) 0.2216(6) 0.6150(6) 0.044(2) Uani 1 1 d . . .
H3A H 0.5200 0.2686 0.5782 0.052 Uiso 1 1 calc R . .
H3B H 0.5567 0.1681 0.5840 0.052 Uiso 1 1 calc R . .
C2 C 0.7418(12) 0.2396(6) 0.6536(7) 0.057(3) Uani 1 1 d . . .
H2A H 0.7897 0.1857 0.6768 0.069 Uiso 1 1 calc R . .
H2B H 0.8163 0.2568 0.6115 0.069 Uiso 1 1 calc R . .
C6 C 0.2351(11) 0.1913(6) 0.6424(6) 0.048(2) Uani 1 1 d . . .
H6A H 0.1674 0.1708 0.6858 0.058 Uiso 1 1 calc R . .
H6B H 0.1784 0.2437 0.6204 0.058 Uiso 1 1 calc R . .
C12 C 0.1884(15) 0.1474(9) 0.4991(7) 0.073(4) Uani 1 1 d . . .
H12 H 0.1614 0.2053 0.4869 0.088 Uiso 1 1 calc R . .
C5 C 0.6008(14) 0.3159(6) 0.7671(7) 0.058(3) Uani 1 1 d . . .
H5A H 0.5988 0.3748 0.7883 0.069 Uiso 1 1 calc R . .
H5B H 0.6193 0.2768 0.8128 0.069 Uiso 1 1 calc R . .
C9 C 0.2555(15) -0.0246(8) 0.5343(7) 0.067(3) Uani 1 1 d . . .
H9 H 0.2763 -0.0830 0.5466 0.081 Uiso 1 1 calc R . .
C10 C 0.2189(17) 0.0013(11) 0.4561(8) 0.081(4) Uani 1 1 d . . .
H10 H 0.2177 -0.0400 0.4150 0.097 Uiso 1 1 calc R . .
C11 C 0.1848(18) 0.0852(11) 0.4372(7) 0.086(4) Uani 1 1 d . . .
H11 H 0.1590 0.1018 0.3838 0.104 Uiso 1 1 calc R . .

loop_
_atom_site_aniso_label
_atom_site_aniso_U_11
_atom_site_aniso_U_22
_atom_site_aniso_U_33
_atom_site_aniso_U_23
_atom_site_aniso_U_13
_atom_site_aniso_U_12
Cd2 0.0177(3) 0.0295(3) 0.0305(3) -0.0037(2) 0.0012(2) -0.0007(2)
Cd1 0.0180(3) 0.0339(3) 0.0298(3) -0.0057(2) 0.0010(2) -0.0018(2)
Cl1 0.0205(8) 0.0268(8) 0.0243(8) 0.0012(6) -0.0004(6) -0.0009(6)
Cl4 0.0199(8) 0.0245(8) 0.0289(8) 0.0025(7) 0.0017(6) 0.0008(6)
Cl5 0.0401(11) 0.0371(10) 0.0278(9) -0.0011(8) -0.0035(8) -0.0044(8)
Cl2 0.0213(8) 0.0233(9) 0.0568(12) -0.0050(8) -0.0022(8) -0.0001(7)
Cl3 0.0217(8) 0.0264(9) 0.0624(13) -0.0093(9) 0.0104(8) -0.0034(7)
O1 0.038(3) 0.051(4) 0.036(3) 0.000(3) 0.002(3) -0.009(3)
N1 0.032(4) 0.024(3) 0.055(4) 0.012(3) -0.008(3) -0.003(3)
O2 0.065(5) 0.076(5) 0.091(6) 0.036(5) -0.040(4) -0.043(4)
C7 0.028(4) 0.043(5) 0.050(5) 0.015(4) -0.005(4) -0.007(4)
C1 0.059(6) 0.039(5) 0.067(6) 0.032(5) -0.031(5) -0.015(5)
C4 0.052(5) 0.031(4) 0.053(5) 0.005(4) -0.009(4) -0.004(4)
C8 0.053(6) 0.044(5) 0.047(5) 0.001(4) -0.011(4) -0.007(4)
C3 0.030(4) 0.041(5) 0.059(6) 0.002(4) 0.001(4) -0.006(4)
C2 0.037(5) 0.043(5) 0.090(8) 0.012(5) 0.000(5) -0.005(4)
C6 0.028(4) 0.045(5) 0.069(6) 0.006(5) -0.011(4) -0.005(4)
C12 0.069(7) 0.078(8) 0.069(8) 0.034(7) -0.021(6) -0.031(6)
C5 0.062(6) 0.038(5) 0.068(7) 0.009(5) -0.024(5) 0.000(5)
C9 0.066(7) 0.057(7) 0.076(8) -0.012(6) -0.010(6) 0.015(6)
C10 0.073(8) 0.116(12) 0.054(7) -0.023(8) 0.004(6) -0.013(8)
C11 0.084(9) 0.131(13) 0.042(6) 0.014(8) -0.007(6) -0.031(9)

loop_
_atom_type_symbol
_atom_type_description
_atom_type_scat_dispersion_real
_atom_type_scat_dispersion_imag
_atom_type_scat_source
C C 0.0033 0.0016 'International Tables Vol C Tables 4.2.6.8 and 6.1.1.4'
H H 0.0000 0.0000 'International Tables Vol C Tables 4.2.6.8 and 6.1.1.4'
Cd Cd -0.8075 1.2024 'International Tables Vol C Tables 4.2.6.8 and 6.1.1.4'
Cl Cl 0.1484 0.1585 'International Tables Vol C Tables 4.2.6.8 and 6.1.1.4'
N N 0.0061 0.0033 'International Tables Vol C Tables 4.2.6.8 and 6.1.1.4'
O O 0.0106 0.0060 'International Tables Vol C Tables 4.2.6.8 and 6.1.1.4'

loop_
_geom_angle_atom_site_label_1
_geom_angle_atom_site_label_2
_geom_angle_atom_site_label_3
_geom_angle
_geom_angle_site_symmetry_1
_geom_angle_site_symmetry_3
_geom_angle_publ_flag
Cl1 Cd2 Cl4 81.85(5) 3_666 3_666 ?
Cl4 Cd2 Cl1 89.87(5) . 3_666 ?
Cl4 Cd2 Cl4 81.58(5) . 3_666 ?
Cl5 Cd2 Cl1 89.35(6) . 3_666 ?
Cl5 Cd2 Cl4 170.81(6) . 3_666 ?
Cl5 Cd2 Cl4 95.85(6) . . ?
Cl5 Cd2 Cl2 92.83(7) . 1_455 ?
Cl5 Cd2 Cl3 94.04(7) . . ?
Cl2 Cd2 Cl1 89.27(6) 1_455 3_666 ?
Cl2 Cd2 Cl4 89.69(6) 1_455 3_666 ?
Cl2 Cd2 Cl4 171.27(6) 1_455 . ?
Cl3 Cd2 Cl1 174.57(6) . 3_666 ?
Cl3 Cd2 Cl4 85.57(6) . . ?
Cl3 Cd2 Cl4 94.55(6) . 3_666 ?
Cl3 Cd2 Cl2 94.79(6) . 1_455 ?
Cl1 Cd1 Cl1 84.78(5) . 3_766 ?
Cl1 Cd1 Cl4 84.82(5) . . ?
Cl4 Cd1 Cl1 89.54(5) . 3_766 ?
Cl2 Cd1 Cl1 88.49(5) . 3_766 ?
Cl2 Cd1 Cl1 90.94(6) . . ?
Cl2 Cd1 Cl4 175.47(6) . . ?
Cl2 Cd1 Cl3 96.15(6) . . ?
Cl3 Cd1 Cl1 175.21(6) . 3_766 ?
Cl3 Cd1 Cl1 96.34(6) . . ?
Cl3 Cd1 Cl4 85.93(6) . . ?
O1 Cd1 Cl1 81.33(16) . 3_766 ?
O1 Cd1 Cl1 165.82(16) . . ?
O1 Cd1 Cl4 92.21(15) . . ?
O1 Cd1 Cl2 91.53(16) . . ?
O1 Cd1 Cl3 97.27(16) . . ?
Cd2 Cl1 Cd1 87.57(5) 3_666 3_766 ?
Cd1 Cl1 Cd2 98.13(6) . 3_666 ?
Cd1 Cl1 Cd1 95.22(5) . 3_766 ?
Cd2 Cl4 Cd2 98.42(5) . 3_666 ?
Cd1 Cl4 Cd2 95.15(5) . 3_666 ?
Cd1 Cl4 Cd2 91.93(5) . . ?
Cd1 Cl2 Cd2 93.81(6) . 1_655 ?
Cd1 Cl3 Cd2 96.58(6) . . ?
Cd1 O1 H1A 109.7 . . ?
Cd1 O1 H1B 109.9 . . ?
H1A O1 H1B 104.2 . . ?
C4 N1 H1 107.9 . . ?
C4 N1 C6 108.5(7) . . ?
C3 N1 H1 107.9 . . ?
C3 N1 C4 110.0(7) . . ?
C3 N1 C6 114.3(7) . . ?
C6 N1 H1 107.9 . . ?
C8 C7 C6 122.0(8) . . ?
C8 C7 C12 119.0(10) . . ?
C12 C7 C6 118.9(9) . . ?
O2 C1 C2 120.8(11) . . ?
O2 C1 C5 122.6(11) . . ?
C5 C1 C2 116.4(8) . . ?
N1 C4 H4A 109.6 . . ?
N1 C4 H4B 109.6 . . ?
N1 C4 C5 110.4(8) . . ?
H4A C4 H4B 108.1 . . ?
C5 C4 H4A 109.6 . . ?
C5 C4 H4B 109.6 . . ?
C7 C8 H8 119.5 . . ?
C7 C8 C9 121.1(10) . . ?
C9 C8 H8 119.5 . . ?
N1 C3 H3A 109.3 . . ?
N1 C3 H3B 109.3 . . ?
N1 C3 C2 111.5(8) . . ?
H3A C3 H3B 108.0 . . ?
C2 C3 H3A 109.3 . . ?
C2 C3 H3B 109.3 . . ?
C1 C2 C3 115.7(8) . . ?
C1 C2 H2A 108.4 . . ?
C1 C2 H2B 108.4 . . ?
C3 C2 H2A 108.4 . . ?
C3 C2 H2B 108.4 . . ?
H2A C2 H2B 107.4 . . ?
N1 C6 H6A 109.1 . . ?
N1 C6 H6B 109.1 . . ?
C7 C6 N1 112.6(7) . . ?
C7 C6 H6A 109.1 . . ?
C7 C6 H6B 109.1 . . ?
H6A C6 H6B 107.8 . . ?
C7 C12 H12 119.9 . . ?
C7 C12 C11 120.3(12) . . ?
C11 C12 H12 119.9 . . ?
C1 C5 C4 116.2(9) . . ?
C1 C5 H5A 108.2 . . ?
C1 C5 H5B 108.2 . . ?
C4 C5 H5A 108.2 . . ?
C4 C5 H5B 108.2 . . ?
H5A C5 H5B 107.4 . . ?
C8 C9 H9 120.5 . . ?
C10 C9 C8 119.0(12) . . ?
C10 C9 H9 120.5 . . ?
C9 C10 H10 119.3 . . ?
C11 C10 C9 121.3(13) . . ?
C11 C10 H10 119.3 . . ?
C12 C11 H11 120.4 . . ?
C10 C11 C12 119.2(11) . . ?
C10 C11 H11 120.4 . . ?

loop_
_geom_bond_atom_site_label_1
_geom_bond_atom_site_label_2
_geom_bond_distance
_geom_bond_site_symmetry_2
_geom_bond_publ_flag
Cd2 Cl1 2.6727(17) 3_666 ?
Cd2 Cl4 2.6575(17) . ?
Cd2 Cl4 2.7676(18) 3_666 ?
Cd2 Cl5 2.5485(19) . ?
Cd2 Cl2 2.5733(18) 1_455 ?
Cd2 Cl3 2.5674(18) . ?
Cd1 Cl1 2.6283(17) . ?
Cd1 Cl1 2.7318(17) 3_766 ?
Cd1 Cl4 2.6568(17) . ?
Cd1 Cl2 2.5485(18) . ?
Cd1 Cl3 2.5502(19) . ?
Cd1 O1 2.325(6) . ?
Cl1 Cd2 2.6727(17) 3_666 ?
Cl1 Cd1 2.7319(17) 3_766 ?
Cl4 Cd2 2.7677(18) 3_666 ?
Cl2 Cd2 2.5733(18) 1_655 ?
O1 H1A 0.8561 . ?
O1 H1B 0.8561 . ?
N1 H1 0.9100 . ?
N1 C4 1.499(11) . ?
N1 C3 1.486(11) . ?
N1 C6 1.539(10) . ?
O2 C1 1.211(11) . ?
C7 C8 1.361(12) . ?
C7 C6 1.497(13) . ?
C7 C12 1.374(13) . ?
C1 C2 1.493(15) . ?
C1 C5 1.482(15) . ?
C4 H4A 0.9700 . ?
C4 H4B 0.9700 . ?
C4 C5 1.528(12) . ?
C8 H8 0.9300 . ?
C8 C9 1.387(14) . ?
C3 H3A 0.9700 . ?
C3 H3B 0.9700 . ?
C3 C2 1.525(12) . ?
C2 H2A 0.9700 . ?
C2 H2B 0.9700 . ?
C6 H6A 0.9700 . ?
C6 H6B 0.9700 . ?
C12 H12 0.9300 . ?
C12 C11 1.402(19) . ?
C5 H5A 0.9700 . ?
C5 H5B 0.9700 . ?
C9 H9 0.9300 . ?
C9 C10 1.366(18) . ?
C10 H10 0.9300 . ?
C10 C11 1.35(2) . ?
C11 H11 0.9300 . ?

loop_
_geom_hbond_atom_site_label_D
_geom_hbond_atom_site_label_H
_geom_hbond_atom_site_label_A
_geom_hbond_distance_DH
_geom_hbond_distance_HA
_geom_hbond_distance_DA
_geom_hbond_angle_DHA
_geom_hbond_site_symmetry_A
O1 H1A O2 0.86 1.99 2.830(10) 167.5 .

loop_
_geom_torsion_atom_site_label_1
_geom_torsion_atom_site_label_2
_geom_torsion_atom_site_label_3
_geom_torsion_atom_site_label_4
_geom_torsion
_geom_torsion_site_symmetry_1
_geom_torsion_site_symmetry_2
_geom_torsion_site_symmetry_3
_geom_torsion_site_symmetry_4
_geom_torsion_publ_flag
Cl1 Cd2 Cl4 Cd2 81.78(5) 3_666 . . 3_666 ?
Cl1 Cd2 Cl4 Cd1 177.27(5) 3_666 . . . ?
Cl1 Cd2 Cl3 Cd1 -33.1(7) 3_666 . . . ?
Cl1 Cd1 Cl1 Cd2 88.29(6) 3_766 . . 3_666 ?
Cl1 Cd1 Cl1 Cd1 0.000(1) 3_766 . . 3_766 ?
Cl1 Cd1 Cl4 Cd2 -83.14(5) 3_766 . . 3_666 ?
Cl1 Cd1 Cl4 Cd2 178.22(5) 3_766 . . . ?
Cl1 Cd1 Cl4 Cd2 1.65(5) . . . 3_666 ?
Cl1 Cd1 Cl4 Cd2 -96.98(5) . . . . ?
Cl1 Cd1 Cl2 Cd2 -91.90(6) . . . 1_655 ?
Cl1 Cd1 Cl2 Cd2 -7.15(6) 3_766 . . 1_655 ?
Cl1 Cd1 Cl3 Cd2 84.55(7) . . . . ?
Cl1 Cd1 Cl3 Cd2 -18.7(8) 3_766 . . . ?
Cl4 Cd2 Cl4 Cd2 0.0 3_666 . . 3_666 ?
Cl4 Cd2 Cl4 Cd1 95.50(6) 3_666 . . . ?
Cl4 Cd2 Cl3 Cd1 -0.23(7) . . . . ?
Cl4 Cd2 Cl3 Cd1 -81.40(7) 3_666 . . . ?
Cl4 Cd1 Cl1 Cd2 -1.72(5) . . . 3_666 ?
Cl4 Cd1 Cl1 Cd1 -90.01(5) . . . 3_766 ?
Cl4 Cd1 Cl2 Cd2 -71.4(7) . . . 1_655 ?
Cl4 Cd1 Cl3 Cd2 0.23(7) . . . . ?
Cl5 Cd2 Cl4 Cd2 171.11(6) . . . 3_666 ?
Cl5 Cd2 Cl4 Cd1 -93.40(6) . . . . ?
Cl5 Cd2 Cl3 Cd1 95.34(7) . . . . ?
Cl2 Cd2 Cl4 Cd2 -2.6(4) 1_455 . . 3_666 ?
Cl2 Cd2 Cl4 Cd1 92.9(4) 1_455 . . . ?
Cl2 Cd2 Cl3 Cd1 -171.47(7) 1_455 . . . ?
Cl2 Cd1 Cl1 Cd2 176.68(6) . . . 3_666 ?
Cl2 Cd1 Cl1 Cd1 88.39(6) . . . 3_766 ?
Cl2 Cd1 Cl4 Cd2 -117.6(7) . . . . ?
Cl2 Cd1 Cl4 Cd2 -19.0(7) . . . 3_666 ?
Cl2 Cd1 Cl3 Cd2 176.18(7) . . . . ?
Cl3 Cd2 Cl4 Cd2 -95.28(7) . . . 3_666 ?
Cl3 Cd2 Cl4 Cd1 0.22(6) . . . . ?
Cl3 Cd1 Cl1 Cd2 -87.03(6) . . . 3_666 ?
Cl3 Cd1 Cl1 Cd1 -175.32(6) . . . 3_766 ?
Cl3 Cd1 Cl4 Cd2 98.41(6) . . . 3_666 ?
Cl3 Cd1 Cl4 Cd2 -0.22(6) . . . . ?
Cl3 Cd1 Cl2 Cd2 171.62(7) . . . 1_655 ?
O1 Cd1 Cl1 Cd2 76.7(6) . . . 3_666 ?
O1 Cd1 Cl1 Cd1 -11.6(6) . . . 3_766 ?
O1 Cd1 Cl4 Cd2 96.92(16) . . . . ?
O1 Cd1 Cl4 Cd2 -164.45(16) . . . 3_666 ?
O1 Cd1 Cl2 Cd2 74.14(16) . . . 1_655 ?
O1 Cd1 Cl3 Cd2 -91.48(16) . . . . ?
N1 C4 C5 C1 47.0(11) . . . . ?
N1 C3 C2 C1 -45.8(11) . . . . ?
O2 C1 C2 C3 -153.1(9) . . . . ?
O2 C1 C5 C4 152.3(9) . . . . ?
C7 C8 C9 C10 -0.3(17) . . . . ?
C7 C12 C11 C10 2.0(19) . . . . ?
C4 N1 C3 C2 60.2(9) . . . . ?
C4 N1 C6 C7 165.6(7) . . . . ?
C8 C7 C6 N1 75.3(11) . . . . ?
C8 C7 C12 C11 -3.6(16) . . . . ?
C8 C9 C10 C11 -1(2) . . . . ?
C3 N1 C4 C5 -60.4(9) . . . . ?
C3 N1 C6 C7 42.3(10) . . . . ?
C2 C1 C5 C4 -33.2(12) . . . . ?
C6 N1 C4 C5 173.9(8) . . . . ?
C6 N1 C3 C2 -177.4(7) . . . . ?
C6 C7 C8 C9 179.3(9) . . . . ?
C6 C7 C12 C11 179.7(10) . . . . ?
C12 C7 C8 C9 2.8(15) . . . . ?
C12 C7 C6 N1 -108.2(10) . . . . ?
C5 C1 C2 C3 32.3(12) . . . . ?
C9 C10 C11 C12 1(2) . . . . ?
